data_7034181
loop_
_publ_author_name
'Gaona, Miguel \'Angel'
'Montilla, Francisco'
'\'Alvarez, Eleuterio'
'Galindo, Agust\'in'

_publ_section_title
;
 Synthesis, characterization and structure of nickel and copper compounds
 containing ligands derived from keto-enehydrazines and their catalytic
 application for aerobic oxidation of alcohols.
;
_journal_issue 14
_journal_name_full 'Dalton transactions (Cambridge, England : 2003)'
_journal_page_first 6516
_journal_page_last 6525
_journal_paper_doi 10.1039/c5dt00358j
_journal_volume 44
_journal_year 2015
_chemical_formula_moiety 'C24 H30 N4 Ni O2'
_chemical_formula_sum 'C24 H30 N4 Ni O2'
_chemical_formula_weight 465.23
_chemical_name_systematic
;
  ?
;
_space_group_IT_number 2
_symmetry_cell_setting triclinic
_symmetry_space_group_name_Hall '-P 1'
_symmetry_space_group_name_H-M 'P -1'
_atom_sites_solution_hydrogens geom
_atom_sites_solution_primary direct
_atom_sites_solution_secondary difmap
_audit_creation_method SHELXL-97
_audit_update_record
;
2015-01-26 deposited with the CCDC.
2015-02-24 downloaded from the CCDC.
;
_cell_angle_alpha 81.887(2)
_cell_angle_beta 77.659(2)
_cell_angle_gamma 81.547(2)
_cell_formula_units_Z 1
_cell_length_a 6.1698(4)
_cell_length_b 9.4346(5)
_cell_length_c 10.2894(5)
_cell_measurement_reflns_used 3849
_cell_measurement_temperature 213(2)
_cell_measurement_theta_max 24.86
_cell_measurement_theta_min 2.82
_cell_volume 575.00(6)
_computing_cell_refinement 'APEX2 Software Suite (Bruker, 2007)'
_computing_data_collection 'APEX2 Software Suite (Bruker, 2007)'
_computing_data_reduction 'APEX2 Software Suite (Bruker, 2007)'
_computing_molecular_graphics 'SHELXTL (Sheldrick, 2008)'
_computing_publication_material 'SHELXTL and publCIF (Westrip, 2010)'
_computing_structure_refinement 'SHELXL97 (Sheldrick, 2008)'
_computing_structure_solution 'SIR2002 (Burla et al., 2003)'
_diffrn_ambient_temperature 213(2)
_diffrn_detector_area_resol_mean 8.26
_diffrn_measured_fraction_theta_full 0.974
_diffrn_measured_fraction_theta_max 0.974
_diffrn_measurement_device_type
;
  Bruker-Nonius X8kappa APEX II CCD area detector
;
_diffrn_measurement_method 'phi and omega scans with narrow frames'
_diffrn_radiation_monochromator graphite
_diffrn_radiation_source 'fine-focus sealed tube'
_diffrn_radiation_type MoK\a
_diffrn_radiation_wavelength 0.71073
_diffrn_reflns_av_R_equivalents 0.0289
_diffrn_reflns_av_sigmaI/netI 0.0240
_diffrn_reflns_limit_h_max 7
_diffrn_reflns_limit_h_min -6
_diffrn_reflns_limit_k_max 11
_diffrn_reflns_limit_k_min -11
_diffrn_reflns_limit_l_max 12
_diffrn_reflns_limit_l_min -11
_diffrn_reflns_number 9359
_diffrn_reflns_theta_full 25.24
_diffrn_reflns_theta_max 25.24
_diffrn_reflns_theta_min 3.61
_diffrn_standards_decay_% 0
_exptl_absorpt_coefficient_mu 0.871
_exptl_absorpt_correction_T_max 0.9577
_exptl_absorpt_correction_T_min 0.8451
_exptl_absorpt_correction_type multi-scan
_exptl_absorpt_process_details
;
program SADABS, Bruker (2001).
;
_exptl_crystal_colour yellow
_exptl_crystal_density_diffrn 1.344
_exptl_crystal_density_method 'not measured'
_exptl_crystal_description needle
_exptl_crystal_F_000 246
_exptl_crystal_size_max 0.20
_exptl_crystal_size_mid 0.05
_exptl_crystal_size_min 0.05
_refine_diff_density_max 0.344
_refine_diff_density_min -0.260
_refine_diff_density_rms 0.062
_refine_ls_extinction_method none
_refine_ls_goodness_of_fit_ref 1.087
_refine_ls_hydrogen_treatment constr
_refine_ls_matrix_type full
_refine_ls_number_parameters 145
_refine_ls_number_reflns 2036
_refine_ls_number_restraints 0
_refine_ls_restrained_S_all 1.087
_refine_ls_R_factor_all 0.0388
_refine_ls_R_factor_gt 0.0346
_refine_ls_shift/su_max 0.000
_refine_ls_shift/su_mean 0.000
_refine_ls_structure_factor_coef Fsqd
_refine_ls_weighting_details 'calc w=1/[\s^2^(Fo^2^)+(0.0744P)^2^+0.1669P] where P=(Fo^2^+2Fc^2^)/3'
_refine_ls_weighting_scheme calc
_refine_ls_wR_factor_gt 0.1044
_refine_ls_wR_factor_ref 0.1077
_reflns_number_gt 1896
_reflns_number_total 2036
_reflns_threshold_expression >2sigma(I)
_cod_data_source_file c5dt00358j2.cif
_cod_data_source_block Ni(LMePh)2
_cod_depositor_comments
;
The following automatic conversions were performed:

'_symmetry_cell_setting' value 'Triclinic' changed to 'triclinic'
according to
/usr/data/users/saulius/crontab/automatic-downloads/rss-feeds/RSC/lib/dictionaries/cif_core.dic
dictionary named 'cif_core.dic' version 2.4.2 from 2011-04-26.

Automatic conversion script
Id: cif_fix_values 3008 2015-01-20 13:52:24Z robertas 

 Adding full bibliography for 7034178--7034181.cif.
;
_cod_database_code 7034181

loop_
_symmetry_equiv_pos_as_xyz
'x, y, z'
'-x, -y, -z'

loop_
_atom_site_label
_atom_site_type_symbol
_atom_site_fract_x
_atom_site_fract_y
_atom_site_fract_z
_atom_site_U_iso_or_equiv
_atom_site_adp_type
_atom_site_occupancy
_atom_site_symmetry_multiplicity
_atom_site_calc_flag
_atom_site_refinement_flags
Ni1 Ni 0.0000 0.5000 0.5000 0.02565(18) Uani 1 2 d S
O1 O -0.1130(3) 0.4707(2) 0.67853(18) 0.0389(4) Uani 1 1 d .
N1 N 0.2386(3) 0.3445(2) 0.5113(2) 0.0268(4) Uani 1 1 d .
N2 N 0.3854(3) 0.2996(2) 0.3939(2) 0.0291(5) Uani 1 1 d .
C1 C -0.1705(6) 0.3960(4) 0.9088(3) 0.0626(10) Uani 1 1 d .
H1A H -0.1882 0.4942 0.9310 0.094 Uiso 1 1 calc R
H1B H -0.0973 0.3320 0.9731 0.094 Uiso 1 1 calc R
H1C H -0.3162 0.3673 0.9115 0.094 Uiso 1 1 calc R
C2 C -0.0314(5) 0.3877(3) 0.7715(3) 0.0354(6) Uani 1 1 d .
C3 C 0.1634(4) 0.2974(3) 0.7496(3) 0.0354(6) Uani 1 1 d .
H3 H 0.2144 0.2469 0.8250 0.043 Uiso 1 1 calc R
C4 C 0.2930(4) 0.2743(2) 0.6236(3) 0.0305(5) Uani 1 1 d .
C5 C 0.5005(5) 0.1676(3) 0.6187(3) 0.0488(7) Uani 1 1 d .
H5A H 0.5058 0.1028 0.5525 0.073 Uiso 1 1 calc R
H5B H 0.4982 0.1125 0.7059 0.073 Uiso 1 1 calc R
H5C H 0.6313 0.2188 0.5946 0.073 Uiso 1 1 calc R
C6 C 0.2969(4) 0.2270(2) 0.3146(2) 0.0282(5) Uani 1 1 d .
C7 C 0.1053(4) 0.1579(3) 0.3660(3) 0.0342(6) Uani 1 1 d .
H7 H 0.0301 0.1658 0.4549 0.041 Uiso 1 1 calc R
C8 C 0.0257(5) 0.0782(3) 0.2872(3) 0.0485(7) Uani 1 1 d .
H8 H -0.1032 0.0327 0.3230 0.058 Uiso 1 1 calc R
C9 C 0.1341(7) 0.0646(4) 0.1561(3) 0.0581(9) Uani 1 1 d .
H9 H 0.0803 0.0100 0.1029 0.070 Uiso 1 1 calc R
C10 C 0.3222(7) 0.1328(3) 0.1051(3) 0.0543(9) Uani 1 1 d .
H10 H 0.3958 0.1246 0.0161 0.065 Uiso 1 1 calc R
C11 C 0.4044(5) 0.2123(3) 0.1813(3) 0.0415(6) Uani 1 1 d .
H11 H 0.5335 0.2572 0.1441 0.050 Uiso 1 1 calc R
C12 C 0.5640(4) 0.3896(3) 0.3373(3) 0.0415(6) Uani 1 1 d .
H12A H 0.6941 0.3309 0.2933 0.062 Uiso 1 1 calc R
H12B H 0.6031 0.4322 0.4084 0.062 Uiso 1 1 calc R
H12C H 0.5135 0.4655 0.2727 0.062 Uiso 1 1 calc R

loop_
_atom_site_aniso_label
_atom_site_aniso_U_11
_atom_site_aniso_U_22
_atom_site_aniso_U_33
_atom_site_aniso_U_23
_atom_site_aniso_U_13
_atom_site_aniso_U_12
Ni1 0.0243(3) 0.0268(3) 0.0229(3) -0.00182(16) -0.00089(17) 0.00005(16)
O1 0.0362(10) 0.0443(10) 0.0258(9) 0.0054(8) 0.0021(8) 0.0074(8)
N1 0.0250(10) 0.0290(10) 0.0255(10) -0.0065(8) -0.0014(8) -0.0021(8)
N2 0.0246(11) 0.0326(11) 0.0280(11) -0.0081(8) 0.0022(8) -0.0027(8)
C1 0.064(2) 0.076(2) 0.0297(16) 0.0104(15) 0.0062(15) 0.0136(18)
C2 0.0390(15) 0.0346(13) 0.0274(13) 0.0032(10) 0.0004(11) -0.0043(11)
C3 0.0392(15) 0.0353(13) 0.0297(14) 0.0058(10) -0.0099(11) -0.0023(11)
C4 0.0308(13) 0.0263(12) 0.0349(14) -0.0014(10) -0.0092(11) -0.0034(9)
C5 0.0443(17) 0.0462(16) 0.0489(18) -0.0002(13) -0.0096(14) 0.0130(13)
C6 0.0313(13) 0.0242(11) 0.0263(12) -0.0027(9) -0.0060(10) 0.0058(9)
C7 0.0328(14) 0.0361(13) 0.0340(14) -0.0072(10) -0.0074(11) -0.0007(10)
C8 0.0487(17) 0.0428(15) 0.063(2) -0.0108(14) -0.0260(15) -0.0067(13)
C9 0.085(3) 0.0492(18) 0.051(2) -0.0183(15) -0.0382(19) 0.0049(17)
C10 0.086(3) 0.0473(17) 0.0265(14) -0.0105(12) -0.0153(15) 0.0133(17)
C11 0.0514(17) 0.0382(14) 0.0279(14) -0.0017(11) 0.0006(12) 0.0027(12)
C12 0.0250(13) 0.0471(15) 0.0495(17) -0.0096(13) 0.0039(12) -0.0075(11)

loop_
_atom_type_symbol
_atom_type_description
_atom_type_scat_dispersion_real
_atom_type_scat_dispersion_imag
_atom_type_scat_source
C C 0.0033 0.0016 'International Tables Vol C Tables 4.2.6.8 and 6.1.1.4'
H H 0.0000 0.0000 'International Tables Vol C Tables 4.2.6.8 and 6.1.1.4'
N N 0.0061 0.0033 'International Tables Vol C Tables 4.2.6.8 and 6.1.1.4'
O O 0.0106 0.0060 'International Tables Vol C Tables 4.2.6.8 and 6.1.1.4'
Ni Ni 0.3393 1.1124 'International Tables Vol C Tables 4.2.6.8 and 6.1.1.4'

loop_
_geom_angle_atom_site_label_1
_geom_angle_atom_site_label_2
_geom_angle_atom_site_label_3
_geom_angle
_geom_angle_site_symmetry_1
_geom_angle_site_symmetry_3
O1 Ni1 O1 180.000(1) . 2_566
O1 Ni1 N1 92.29(8) . .
O1 Ni1 N1 87.71(8) 2_566 .
O1 Ni1 N1 87.71(8) . 2_566
O1 Ni1 N1 92.29(8) 2_566 2_566
N1 Ni1 N1 180.000(1) . 2_566
C2 O1 Ni1 129.77(18) . .
C4 N1 N2 113.0(2) . .
C4 N1 Ni1 125.93(17) . .
N2 N1 Ni1 120.98(15) . .
C6 N2 N1 116.47(19) . .
C6 N2 C12 121.6(2) . .
N1 N2 C12 115.02(19) . .
C2 C1 H1A 109.5 . .
C2 C1 H1B 109.5 . .
H1A C1 H1B 109.5 . .
C2 C1 H1C 109.5 . .
H1A C1 H1C 109.5 . .
H1B C1 H1C 109.5 . .
O1 C2 C3 124.2(2) . .
O1 C2 C1 114.4(2) . .
C3 C2 C1 121.5(2) . .
C2 C3 C4 125.0(2) . .
C2 C3 H3 117.5 . .
C4 C3 H3 117.5 . .
N1 C4 C3 121.9(2) . .
N1 C4 C5 120.5(2) . .
C3 C4 C5 117.5(2) . .
C4 C5 H5A 109.5 . .
C4 C5 H5B 109.5 . .
H5A C5 H5B 109.5 . .
C4 C5 H5C 109.5 . .
H5A C5 H5C 109.5 . .
H5B C5 H5C 109.5 . .
N2 C6 C7 121.3(2) . .
N2 C6 C11 120.7(2) . .
C7 C6 C11 117.9(2) . .
C8 C7 C6 120.6(3) . .
C8 C7 H7 119.7 . .
C6 C7 H7 119.7 . .
C7 C8 C9 120.7(3) . .
C7 C8 H8 119.6 . .
C9 C8 H8 119.6 . .
C10 C9 C8 118.8(3) . .
C10 C9 H9 120.6 . .
C8 C9 H9 120.6 . .
C11 C10 C9 121.5(3) . .
C11 C10 H10 119.2 . .
C9 C10 H10 119.2 . .
C10 C11 C6 120.4(3) . .
C10 C11 H11 119.8 . .
C6 C11 H11 119.8 . .
N2 C12 H12A 109.5 . .
N2 C12 H12B 109.5 . .
H12A C12 H12B 109.5 . .
N2 C12 H12C 109.5 . .
H12A C12 H12C 109.5 . .
H12B C12 H12C 109.5 . .

loop_
_geom_bond_atom_site_label_1
_geom_bond_atom_site_label_2
_geom_bond_distance
_geom_bond_site_symmetry_2
Ni1 O1 1.8174(18) .
Ni1 O1 1.8174(18) 2_566
Ni1 N1 1.9294(19) .
Ni1 N1 1.9294(19) 2_566
O1 C2 1.288(3) .
N1 C4 1.331(3) .
N1 N2 1.423(3) .
N2 C6 1.376(3) .
N2 C12 1.461(3) .
C1 C2 1.494(4) .
C1 H1A 0.9700 .
C1 H1B 0.9700 .
C1 H1C 0.9700 .
C2 C3 1.363(4) .
C3 C4 1.397(4) .
C3 H3 0.9400 .
C4 C5 1.504(3) .
C5 H5A 0.9700 .
C5 H5B 0.9700 .
C5 H5C 0.9700 .
C6 C7 1.401(4) .
C6 C11 1.407(4) .
C7 C8 1.384(4) .
C7 H7 0.9400 .
C8 C9 1.386(5) .
C8 H8 0.9400 .
C9 C10 1.378(5) .
C9 H9 0.9400 .
C10 C11 1.372(4) .
C10 H10 0.9400 .
C11 H11 0.9400 .
C12 H12A 0.9700 .
C12 H12B 0.9700 .
C12 H12C 0.9700 .

loop_
_geom_torsion_atom_site_label_1
_geom_torsion_atom_site_label_2
_geom_torsion_atom_site_label_3
_geom_torsion_atom_site_label_4
_geom_torsion
_geom_torsion_site_symmetry_1
N1 Ni1 O1 C2 8.4(2) .
O1 Ni1 N1 C4 -10.3(2) .
O1 Ni1 N1 C4 169.7(2) 2_566
O1 Ni1 N1 N2 173.60(17) .
O1 Ni1 N1 N2 -6.40(17) 2_566
C4 N1 N2 C6 111.9(2) .
Ni1 N1 N2 C6 -71.5(2) .
C4 N1 N2 C12 -96.6(2) .
Ni1 N1 N2 C12 80.0(2) .
Ni1 O1 C2 C3 -2.7(4) .
Ni1 O1 C2 C1 178.1(2) .
O1 C2 C3 C4 -4.8(4) .
C1 C2 C3 C4 174.3(3) .
N2 N1 C4 C3 -176.8(2) .
Ni1 N1 C4 C3 6.8(3) .
N2 N1 C4 C5 4.1(3) .
Ni1 N1 C4 C5 -172.33(19) .
C2 C3 C4 N1 2.3(4) .
C2 C3 C4 C5 -178.5(3) .
N1 N2 C6 C7 -21.2(3) .
C12 N2 C6 C7 -170.7(2) .
N1 N2 C6 C11 162.7(2) .
C12 N2 C6 C11 13.2(3) .
N2 C6 C7 C8 -176.2(2) .
C11 C6 C7 C8 -0.1(4) .
C6 C7 C8 C9 0.2(4) .
C7 C8 C9 C10 -0.4(4) .
C8 C9 C10 C11 0.5(5) .
C9 C10 C11 C6 -0.4(4) .
N2 C6 C11 C10 176.3(2) .
C7 C6 C11 C10 0.1(4) .
